data_4083476
loop_
_publ_author_name
'Zhao, Shu-Bin'
'Wang, Rui-Yao'
'Wang, Suning'

_publ_section_title
;
 Reactivity of SiMe3- and SnR3-Functionalized Bis(7-azaindol-1-yl)methane
 with [PtR2(\m-SMe2)]n(R = Me, Ph) and the Resulting Pt(II) and Pt(IV)
 Complexes
;
_journal_issue 8
_journal_name_full Organometallics
_journal_page_first 2572
_journal_paper_doi 10.1021/om900022n
_journal_volume 28
_journal_year 2009
_chemical_formula_sum 'C45.5 H6.6 Cl N4 O0.3 Pt Sn'
_chemical_formula_weight 963.18
_chemical_name_systematic
;

 ?

;
_space_group_IT_number 2
_symmetry_cell_setting triclinic
_symmetry_space_group_name_Hall '-P 1'
_symmetry_space_group_name_H-M 'P -1'
_atom_sites_solution_hydrogens geom
_atom_sites_solution_primary direct
_atom_sites_solution_secondary difmap
_audit_creation_method SHELXL-97
_cell_angle_alpha 102.58(3)
_cell_angle_beta 105.84(3)
_cell_angle_gamma 95.36(3)
_cell_formula_units_Z 2
_cell_length_a 12.28(3)
_cell_length_b 12.29(3)
_cell_length_c 14.39(3)
_cell_measurement_reflns_used 807
_cell_measurement_temperature 298(2)
_cell_measurement_theta_max 15.65
_cell_measurement_theta_min 2.54
_cell_volume 2012(8)
_computing_cell_refinement 'Bruker SMART'
_computing_data_collection 'Bruker SMART'
_computing_data_reduction 'Bruker SAINT'
_computing_molecular_graphics 'Bruker SHELXTL'
_computing_publication_material 'Bruker SHELXTL'
_computing_structure_refinement 'SHELXL-97 (Sheldrick, 1997)'
_computing_structure_solution 'SHELXS-97 (Sheldrick, 1990)'
_diffrn_ambient_temperature 298(2)
_diffrn_measured_fraction_theta_full 0.992
_diffrn_measured_fraction_theta_max 0.961
_diffrn_measurement_device_type 'CCD area detector'
_diffrn_measurement_method 'phi and omega scans'
_diffrn_radiation_monochromator graphite
_diffrn_radiation_source 'fine-focus sealed tube'
_diffrn_radiation_type MoK\a
_diffrn_radiation_wavelength 0.71073
_diffrn_reflns_av_R_equivalents 0.0000
_diffrn_reflns_av_sigmaI/netI 0.8133
_diffrn_reflns_limit_h_max 14
_diffrn_reflns_limit_h_min -15
_diffrn_reflns_limit_k_max 15
_diffrn_reflns_limit_k_min -15
_diffrn_reflns_limit_l_max 18
_diffrn_reflns_limit_l_min 0
_diffrn_reflns_number 15202
_diffrn_reflns_theta_full 26.00
_diffrn_reflns_theta_max 27.10
_diffrn_reflns_theta_min 1.52
_exptl_absorpt_coefficient_mu 4.194
_exptl_absorpt_correction_T_max 0.6791
_exptl_absorpt_correction_T_min 0.3659
_exptl_absorpt_correction_type multi-scan
_exptl_crystal_colour colourless
_exptl_crystal_density_diffrn 1.590
_exptl_crystal_density_method 'not measured'
_exptl_crystal_description Needle
_exptl_crystal_F_000 910
_exptl_crystal_size_max 0.30
_exptl_crystal_size_mid 0.15
_exptl_crystal_size_min 0.10
_refine_diff_density_max 1.854
_refine_diff_density_min -1.456
_refine_diff_density_rms 0.242
_refine_ls_extinction_method none
_refine_ls_goodness_of_fit_ref 0.782
_refine_ls_hydrogen_treatment mixed
_refine_ls_matrix_type full
_refine_ls_number_parameters 162
_refine_ls_number_reflns 15203
_refine_ls_number_restraints 164
_refine_ls_restrained_S_all 0.779
_refine_ls_R_factor_all 0.3742
_refine_ls_R_factor_gt 0.1048
_refine_ls_shift/su_max 0.004
_refine_ls_shift/su_mean 0.000
_refine_ls_structure_factor_coef Fsqd
_refine_ls_weighting_details 'calc w=1/[\s^2^(Fo^2^)+(0.0991P)^2^+0.0000P] where P=(Fo^2^+2Fc^2^)/3'
_refine_ls_weighting_scheme calc
_refine_ls_wR_factor_gt 0.2198
_refine_ls_wR_factor_ref 0.2902
_reflns_number_gt 3140
_reflns_number_total 15203
_reflns_threshold_expression >2sigma(I)
_cod_data_source_file 7.cif
_cod_data_source_block zs200_5
_cod_depositor_comments
;
The following automatic conversions were performed:

'_symmetry_cell_setting' value 'Triclinic' changed to 'triclinic'
according to
/usr/data/users/saulius/automatic-downloads/retrospective/ACS/lib/dictionaries/cif_core.dic
dictionary named 'cif_core.dic' version 2.4.2 from
2011-04-26.

'_exptl_absorpt_correction_type' value 'Multi-scan'
changed to 'multi-scan' according to
/usr/data/users/saulius/automatic-downloads/retrospective/ACS/lib/dictionaries/cif_core.dic
dictionary named 'cif_core.dic' version 2.4.2 from 2011-04-26.

Automatic conversion script
Id: cif_fix_values 2281 2013-09-26 08:29:07Z andrius 
;
_cod_original_sg_symbol_H-M P-1
_cod_original_formula_sum 'C45.50 H6.60 Cl N4 O0.30 Pt Sn'
_cod_database_code 4083476

loop_
_symmetry_equiv_pos_as_xyz
'x, y, z'
'-x, -y, -z'

loop_
_atom_site_label
_atom_site_type_symbol
_atom_site_fract_x
_atom_site_fract_y
_atom_site_fract_z
_atom_site_U_iso_or_equiv
_atom_site_adp_type
_atom_site_occupancy
_atom_site_symmetry_multiplicity
_atom_site_calc_flag
_atom_site_refinement_flags
_atom_site_disorder_assembly
_atom_site_disorder_group
Pt1 Pt 0.63068(10) 0.30673(10) 0.90187(7) 0.0543(3) Uani 1 1 d D . .
Sn4 Sn 0.80503(16) 0.02179(16) 0.72535(11) 0.0613(5) Uani 1 1 d . . .
N1A N 0.621(3) 0.176(2) 0.980(2) 0.056(7) Uiso 0.50 1 d PGD A 1
C1A C 0.556(3) 0.195(2) 1.044(2) 0.051(9) Uiso 0.50 1 d PGD A 1
H1AA H 0.5207 0.2589 1.0491 0.061 Uiso 0.50 1 calc PR A 1
C2A C 0.544(2) 0.121(2) 1.099(2) 0.051(9) Uiso 0.50 1 d PGD A 1
H2AA H 0.4995 0.1335 1.1427 0.061 Uiso 0.50 1 calc PR A 1
C3A C 0.596(2) 0.027(2) 1.0913(19) 0.051(9) Uiso 0.50 1 d PGD A 1
H3AA H 0.5874 -0.0238 1.1293 0.061 Uiso 0.50 1 calc PR A 1
C4A C 0.661(2) 0.0079(19) 1.0276(17) 0.051(9) Uiso 0.50 1 d PGD A 1
C5A C 0.673(2) 0.083(2) 0.9718(17) 0.051(9) Uiso 0.50 1 d PGD A 1
C6A C 0.728(3) -0.075(3) 0.999(3) 0.043(17) Uiso 0.50 1 d PD A 1
H6AA H 0.7404 -0.1379 1.0235 0.051 Uiso 0.50 1 calc PR A 1
C7A C 0.771(4) -0.044(3) 0.930(3) 0.06(3) Uiso 0.50 1 d PD A 1
H7AA H 0.8179 -0.0842 0.9007 0.075 Uiso 0.50 1 calc PR A 1
N2A N 0.736(3) 0.056(3) 0.908(3) 0.04(2) Uiso 0.50 1 d PD A 1
N1B N 0.638(3) 0.188(2) 0.997(2) 0.056(7) Uiso 0.50 1 d PGD A 2
C1B C 0.577(3) 0.211(2) 1.064(2) 0.046(8) Uiso 0.50 1 d PGD A 2
H1BA H 0.5383 0.2721 1.0665 0.055 Uiso 0.50 1 calc PR A 2
C2B C 0.575(3) 0.143(2) 1.1283(19) 0.046(8) Uiso 0.50 1 d PGD A 2
H2BA H 0.5338 0.1589 1.1739 0.055 Uiso 0.50 1 calc PR A 2
C3B C 0.633(3) 0.053(2) 1.1249(18) 0.046(8) Uiso 0.50 1 d PGD A 2
H3BA H 0.6308 0.0074 1.1683 0.055 Uiso 0.50 1 calc PR A 2
C4B C 0.693(2) 0.0303(19) 1.0576(17) 0.046(8) Uiso 0.50 1 d PGD A 2
C5B C 0.696(2) 0.098(2) 0.9936(17) 0.046(8) Uiso 0.50 1 d PGD A 2
C6B C 0.756(4) -0.055(3) 1.027(3) 0.06(2) Uiso 0.50 1 d PD A 2
H6BA H 0.7706 -0.1161 1.0544 0.077 Uiso 0.50 1 calc PR A 2
C7B C 0.791(4) -0.030(3) 0.953(3) 0.030(19) Uiso 0.50 1 d PD A 2
H7BA H 0.8340 -0.0740 0.9206 0.036 Uiso 0.50 1 calc PR A 2
N2B N 0.756(3) 0.069(3) 0.928(3) 0.035(18) Uiso 0.50 1 d PD A 2
N3 N 0.8095(10) 0.3654(12) 0.9894(10) 0.061(7) Uiso 1 1 d GD A .
C8 C 0.8279(12) 0.4680(12) 1.0562(11) 0.074(9) Uiso 1 1 d GD . .
H8A H 0.7672 0.5074 1.0584 0.089 Uiso 1 1 calc R A .
C9 C 0.9354(14) 0.5126(11) 1.1196(9) 0.066(7) Uiso 1 1 d GD A .
H9A H 0.9479 0.5825 1.1651 0.080 Uiso 1 1 calc R . .
C10 C 1.0246(11) 0.4547(12) 1.1163(9) 0.058(7) Uiso 1 1 d GD . .
H10A H 1.0978 0.4852 1.1595 0.070 Uiso 1 1 calc R A .
C11 C 1.0062(10) 0.3522(11) 1.0495(10) 0.048(7) Uiso 1 1 d GD A .
C12 C 0.8987(11) 0.3075(10) 0.9860(9) 0.048(7) Uiso 1 1 d GD . .
C13 C 1.0739(16) 0.2706(17) 1.0197(14) 0.054(8) Uiso 1 1 d D . .
H13A H 1.1527 0.2748 1.0464 0.065 Uiso 1 1 calc R A .
C14 C 1.0027(17) 0.1869(17) 0.9461(16) 0.065(9) Uiso 1 1 d D A .
H14A H 1.0262 0.1226 0.9153 0.078 Uiso 1 1 calc R . .
N4 N 0.8890(14) 0.2067(13) 0.9206(12) 0.047(6) Uiso 1 1 d D A .
C15 C 0.6338(13) 0.4231(15) 0.8256(13) 0.042(7) Uiso 1 1 d G A .
C16 C 0.6247(13) 0.5326(16) 0.8639(11) 0.070(9) Uiso 1 1 d G . .
H16A H 0.6173 0.5546 0.9277 0.085 Uiso 1 1 calc R A .
C17 C 0.6266(14) 0.6098(14) 0.8086(15) 0.082(9) Uiso 1 1 d G A .
H17A H 0.6205 0.6843 0.8348 0.099 Uiso 1 1 calc R . .
C18 C 0.6374(15) 0.5774(17) 0.7149(14) 0.095(11) Uiso 1 1 d G . .
H18A H 0.6387 0.6299 0.6773 0.114 Uiso 1 1 calc R A .
C19 C 0.6465(15) 0.4679(19) 0.6766(12) 0.112(12) Uiso 1 1 d G A .
H19A H 0.6538 0.4458 0.6128 0.135 Uiso 1 1 calc R . .
C20 C 0.6446(14) 0.3907(14) 0.7319(14) 0.080(10) Uiso 1 1 d G . .
H20A H 0.6508 0.3161 0.7058 0.096 Uiso 1 1 calc R A .
C21 C 0.4644(13) 0.2559(14) 0.8235(13) 0.060(8) Uiso 1 1 d G A .
C22 C 0.3803(17) 0.2943(13) 0.8634(11) 0.055(8) Uiso 1 1 d G . .
H22A H 0.4008 0.3468 0.9251 0.066 Uiso 1 1 calc R A .
C23 C 0.2655(16) 0.2547(16) 0.8116(14) 0.122(11) Uiso 1 1 d G A .
H23A H 0.2090 0.2805 0.8384 0.147 Uiso 1 1 calc R . .
C24 C 0.2349(15) 0.1766(16) 0.7198(14) 0.092(11) Uiso 1 1 d G . .
H24A H 0.1579 0.1499 0.6850 0.110 Uiso 1 1 calc R A .
C25 C 0.3191(18) 0.1381(14) 0.6798(11) 0.086(9) Uiso 1 1 d G A .
H25A H 0.2985 0.0857 0.6182 0.103 Uiso 1 1 calc R . .
C26 C 0.4338(16) 0.1778(15) 0.7317(13) 0.086(10) Uiso 1 1 d G . .
H26A H 0.4903 0.1520 0.7048 0.103 Uiso 1 1 calc R A .
C27 C 0.920(2) -0.091(2) 0.7357(13) 0.113(9) Uiso 1 1 d GD B .
C28 C 1.038(3) -0.0638(16) 0.7516(16) 0.142(14) Uiso 1 1 d GD . .
H28A H 1.0719 0.0109 0.7632 0.170 Uiso 1 1 calc R B .
C29 C 1.1066(17) -0.150(3) 0.7498(16) 0.21(2) Uiso 1 1 d GD B .
H29A H 1.1851 -0.1319 0.7602 0.250 Uiso 1 1 calc R . .
C30 C 1.056(2) -0.263(2) 0.7321(14) 0.127(11) Uiso 1 1 d GD . .
H30A H 1.1010 -0.3198 0.7309 0.152 Uiso 1 1 calc R B .
C31 C 0.937(2) -0.2901(16) 0.7163(16) 0.201(19) Uiso 1 1 d GD B .
H31A H 0.9038 -0.3648 0.7046 0.241 Uiso 1 1 calc R . .
C32 C 0.8690(16) -0.204(3) 0.7181(16) 0.163(17) Uiso 1 1 d GD . .
H32A H 0.7906 -0.2221 0.7076 0.196 Uiso 1 1 calc R B .
C33 C 0.8622(13) 0.1321(15) 0.6503(13) 0.061(7) Uiso 1 1 d GD B .
C34 C 0.8652(14) 0.2502(17) 0.6789(11) 0.085(9) Uiso 1 1 d GD . .
H34A H 0.8450 0.2822 0.7353 0.102 Uiso 1 1 calc R B .
C35 C 0.8990(16) 0.3195(13) 0.6218(16) 0.147(14) Uiso 1 1 d GD B .
H35A H 0.9010 0.3972 0.6406 0.176 Uiso 1 1 calc R . .
C36 C 0.9297(16) 0.271(2) 0.5360(15) 0.145(14) Uiso 1 1 d GD . .
H36A H 0.9520 0.3164 0.4984 0.174 Uiso 1 1 calc R B .
C37 C 0.9267(16) 0.153(2) 0.5074(12) 0.127(12) Uiso 1 1 d GD B .
H37A H 0.9470 0.1206 0.4510 0.152 Uiso 1 1 calc R . .
C38 C 0.8929(15) 0.0833(13) 0.5645(15) 0.111(11) Uiso 1 1 d GD . .
H38A H 0.8910 0.0057 0.5456 0.133 Uiso 1 1 calc R B .
C39A C 0.643(2) -0.070(3) 0.642(2) 0.099(8) Uiso 0.60 1 d PGD B 1
C40A C 0.552(3) -0.054(2) 0.6846(19) 0.099(8) Uiso 0.60 1 d PGD B 1
C41A C 0.445(3) -0.126(3) 0.640(3) 0.099(8) Uiso 0.60 1 d PGD B 1
C42A C 0.428(2) -0.213(3) 0.552(2) 0.099(8) Uiso 0.60 1 d PGD B 1
C43A C 0.518(3) -0.229(2) 0.5093(18) 0.099(8) Uiso 0.60 1 d PGD B 1
C44A C 0.626(3) -0.157(3) 0.554(2) 0.099(8) Uiso 0.60 1 d PGD B 1
C39B C 0.6363(17) -0.0463(13) 0.6467(11) 0.085(10) Uiso 0.40 1 d PGD B 2
C40B C 0.5836(19) -0.1265(15) 0.6851(13) 0.085(10) Uiso 0.40 1 d PGD B 2
C41B C 0.473(2) -0.1886(16) 0.6298(14) 0.085(10) Uiso 0.40 1 d PGD B 2
C42B C 0.415(2) -0.1704(16) 0.5362(14) 0.085(10) Uiso 0.40 1 d PGD B 2
C43B C 0.4680(19) -0.0901(14) 0.4979(12) 0.085(10) Uiso 0.40 1 d PGD . 2
C44B C 0.5785(16) -0.0281(12) 0.5531(10) 0.085(10) Uiso 0.40 1 d PGD . 2
C45 C 0.7889(17) 0.1262(15) 0.8636(11) 0.060(6) Uiso 1 1 d GD A .
H45A H 0.7300 0.1736 0.8419 0.073 Uiso 1 1 d G . .
C46 C 0.6704(10) 0.5567(11) 0.3384(9) 0.037(10) Uiso 0.50 1 d PG . .
Cl1A Cl 0.7395(11) 0.6055(11) 0.4588(8) 0.102(8) Uiso 0.35 1 d PG B 1
Cl2A Cl 0.7248(10) 0.4476(11) 0.2902(9) 0.116(8) Uiso 0.35 1 d PG B 1
Cl1B Cl 0.7323(10) 0.5339(10) 0.4572(7) 0.044(10) Uiso 0.15 1 d PG B 2
Cl2B Cl 0.7191(11) 0.4670(11) 0.2467(9) 0.031(9) Uiso 0.15 1 d PG B 2
O1 O 0.5802(11) 0.3485(10) 0.2834(8) 0.031(12) Uiso 0.30 1 d PG . .

loop_
_atom_site_aniso_label
_atom_site_aniso_U_11
_atom_site_aniso_U_22
_atom_site_aniso_U_33
_atom_site_aniso_U_23
_atom_site_aniso_U_13
_atom_site_aniso_U_12
Pt1 0.0440(8) 0.0492(9) 0.0720(7) 0.0125(7) 0.0238(6) 0.0068(5)
Sn4 0.0547(15) 0.0541(16) 0.0753(12) 0.0074(12) 0.0298(12) 0.0011(10)

loop_
_atom_type_symbol
_atom_type_description
_atom_type_scat_dispersion_real
_atom_type_scat_dispersion_imag
_atom_type_scat_source
C C 0.0033 0.0016 'International Tables Vol C Tables 4.2.6.8 and 6.1.1.4'
H H 0.0000 0.0000 'International Tables Vol C Tables 4.2.6.8 and 6.1.1.4'
N N 0.0061 0.0033 'International Tables Vol C Tables 4.2.6.8 and 6.1.1.4'
Sn Sn -0.6537 1.4246 'International Tables Vol C Tables 4.2.6.8 and 6.1.1.4'
Pt Pt -1.7033 8.3905 'International Tables Vol C Tables 4.2.6.8 and 6.1.1.4'
Cl Cl 0.1484 0.1585 'International Tables Vol C Tables 4.2.6.8 and 6.1.1.4'
O O 0.0106 0.0060 'International Tables Vol C Tables 4.2.6.8 and 6.1.1.4'

loop_
_geom_angle_atom_site_label_1
_geom_angle_atom_site_label_2
_geom_angle_atom_site_label_3
_geom_angle
_geom_angle_site_symmetry_3
C15 Pt1 C21 87.9(5) .
C15 Pt1 N1A 177.6(11) .
C21 Pt1 N1A 89.9(11) .
C15 Pt1 N3 91.8(6) .
C21 Pt1 N3 178.5(7) .
N1A Pt1 N3 90.4(10) .
C15 Pt1 N1B 175.2(11) .
C21 Pt1 N1B 96.1(10) .
N1A Pt1 N1B 7.1(17) .
N3 Pt1 N1B 84.1(9) .
C39B Sn4 C27 116.1(10) .
C39B Sn4 C33 107.6(6) .
C27 Sn4 C33 105.1(9) .
C39B Sn4 C39A 8.4(11) .
C27 Sn4 C39A 107.7(13) .
C33 Sn4 C39A 111.0(8) .
C39B Sn4 C45 102.0(7) .
C27 Sn4 C45 118.4(7) .
C33 Sn4 C45 106.9(8) .
C39A Sn4 C45 107.6(12) .
C5A N1A C1A 120.0 .
C5A N1A Pt1 126.7(15) .
C1A N1A Pt1 113.3(15) .
C2A C1A N1A 120.0 .
C2A C1A H1AA 120.0 .
N1A C1A H1AA 120.0 .
C1A C2A C3A 120.0 .
C1A C2A H2AA 120.0 .
C3A C2A H2AA 120.0 .
C2A C3A C4A 120.0 .
C2A C3A H3AA 120.0 .
C4A C3A H3AA 120.0 .
C5A C4A C3A 120.0 .
C5A C4A C6A 102.6(13) .
C3A C4A C6A 137.4(13) .
N2A C5A C4A 116.4(13) .
N2A C5A N1A 123.6(13) .
C4A C5A N1A 120.0 .
C7A C6A C4A 107.3(17) .
C7A C6A H6AA 126.3 .
C4A C6A H6AA 126.3 .
C6A C7A N2A 112.8(18) .
C6A C7A H7AA 123.6 .
N2A C7A H7AA 123.6 .
C5A N2A C7A 100.8(15) .
C5A N2A C45 129(2) .
C7A N2A C45 126(3) .
C5B N1B C1B 120.0 .
C5B N1B Pt1 126.1(15) .
C1B N1B Pt1 113.9(15) .
C2B C1B N1B 120.0 .
C2B C1B H1BA 120.0 .
N1B C1B H1BA 120.0 .
C3B C2B C1B 120.0 .
C3B C2B H2BA 120.0 .
C1B C2B H2BA 120.0 .
C2B C3B C4B 120.0 .
C2B C3B H3BA 120.0 .
C4B C3B H3BA 120.0 .
C5B C4B C3B 120.0 .
C5B C4B C6B 102.8(13) .
C3B C4B C6B 137.1(13) .
N2B C5B C4B 116.5(13) .
N2B C5B N1B 123.5(13) .
C4B C5B N1B 120.0 .
C7B C6B C4B 107.2(17) .
C7B C6B H6BA 126.4 .
C4B C6B H6BA 126.4 .
C6B C7B N2B 113.3(18) .
C6B C7B H7BA 123.4 .
N2B C7B H7BA 123.4 .
C5B N2B C7B 100.2(14) .
C5B N2B C45 131(2) .
C7B N2B C45 128(2) .
C8 N3 C12 120.0 .
C8 N3 Pt1 113.7(8) .
C12 N3 Pt1 126.2(8) .
C9 C8 N3 120.0 .
C9 C8 H8A 120.0 .
N3 C8 H8A 120.0 .
C8 C9 C10 120.0 .
C8 C9 H9A 120.0 .
C10 C9 H9A 120.0 .
C11 C10 C9 120.0 .
C11 C10 H10A 120.0 .
C9 C10 H10A 120.0 .
C12 C11 C10 120.0 .
C12 C11 C13 102.8(10) .
C10 C11 C13 137.1(10) .
N4 C12 C11 115.9(10) .
N4 C12 N3 124.0(10) .
C11 C12 N3 120.0 .
C14 C13 C11 107.2(14) .
C14 C13 H13A 126.4 .
C11 C13 H13A 126.4 .
C13 C14 N4 112.8(15) .
C13 C14 H14A 123.6 .
N4 C14 H14A 123.6 .
C12 N4 C14 101.2(12) .
C12 N4 C45 129.3(14) .
C14 N4 C45 127.0(15) .
C16 C15 C20 120.0 .
C16 C15 Pt1 121.9(12) .
C20 C15 Pt1 118.1(12) .
C15 C16 C17 120.0 .
C15 C16 H16A 120.0 .
C17 C16 H16A 120.0 .
C18 C17 C16 120.0 .
C18 C17 H17A 120.0 .
C16 C17 H17A 120.0 .
C19 C18 C17 120.0 .
C19 C18 H18A 120.0 .
C17 C18 H18A 120.0 .
C18 C19 C20 120.0 .
C18 C19 H19A 120.0 .
C20 C19 H19A 120.0 .
C15 C20 C19 120.0 .
C15 C20 H20A 120.0 .
C19 C20 H20A 120.0 .
C26 C21 C22 120.0 .
C26 C21 Pt1 119.9(11) .
C22 C21 Pt1 120.0(11) .
C23 C22 C21 120.0 .
C23 C22 H22A 120.0 .
C21 C22 H22A 120.0 .
C24 C23 C22 120.0 .
C24 C23 H23A 120.0 .
C22 C23 H23A 120.0 .
C25 C24 C23 120.0 .
C25 C24 H24A 120.0 .
C23 C24 H24A 120.0 .
C24 C25 C26 120.0 .
C24 C25 H25A 120.0 .
C26 C25 H25A 120.0 .
C21 C26 C25 120.0 .
C21 C26 H26A 120.0 .
C25 C26 H26A 120.0 .
C32 C27 C28 120.0 .
C32 C27 Sn4 114.6(19) .
C28 C27 Sn4 125.2(18) .
C29 C28 C27 120.0 .
C29 C28 H28A 120.0 .
C27 C28 H28A 120.0 .
C28 C29 C30 120.0 .
C28 C29 H29A 120.0 .
C30 C29 H29A 120.0 .
C31 C30 C29 120.0 .
C31 C30 H30A 120.0 .
C29 C30 H30A 120.0 .
C32 C31 C30 120.0 .
C32 C31 H31A 120.0 .
C30 C31 H31A 120.0 .
C31 C32 C27 120.0 .
C31 C32 H32A 120.0 .
C27 C32 H32A 120.0 .
C34 C33 C38 120.0 .
C34 C33 Sn4 122.8(12) .
C38 C33 Sn4 117.1(12) .
C35 C34 C33 120.0 .
C35 C34 H34A 120.0 .
C33 C34 H34A 120.0 .
C36 C35 C34 120.0 .
C36 C35 H35A 120.0 .
C34 C35 H35A 120.0 .
C35 C36 C37 120.0 .
C35 C36 H36A 120.0 .
C37 C36 H36A 120.0 .
C36 C37 C38 120.0 .
C36 C37 H37A 120.0 .
C38 C37 H37A 120.0 .
C33 C38 C37 120.0 .
C33 C38 H38A 120.0 .
C37 C38 H38A 120.0 .
C40A C39A C44A 120.0 .
C40A C39A Sn4 117(2) .
C44A C39A Sn4 122(2) .
C41A C40A C39A 120.0 .
C40A C41A C42A 120.0 .
C43A C42A C41A 120.0 .
C44A C43A C42A 120.0 .
C43A C44A C39A 120.0 .
C40B C39B C44B 120.0 .
C40B C39B Sn4 115.7(4) .
C44B C39B Sn4 123.7(4) .
C39B C40B C41B 120.0 .
C42B C41B C40B 120.0 .
C41B C42B C43B 120.0 .
C44B C43B C42B 120.0 .
C44B C43B C44B 92.8(10) 2_656
C42B C43B C44B 134.1(11) 2_656
C43B C44B C39B 120.0 .
C43B C44B C43B 87.2(9) 2_656
C39B C44B C43B 138.2(8) 2_656
N4 C45 N2A 121(2) .
N4 C45 N2B 108(2) .
N2A C45 N2B 13(3) .
N4 C45 Sn4 113.6(13) .
N2A C45 Sn4 108.1(18) .
N2B C45 Sn4 116.7(19) .
N4 C45 H45A 103.7 .
N2B C45 H45A 108.7 .
Sn4 C45 H45A 105.3 .
Cl1A C46 Cl2A 109.9 .
Cl1A C46 Cl1B 29.3 .
Cl2A C46 Cl1B 88.1 .
Cl1A C46 Cl2B 126.7 .
Cl2A C46 Cl2B 23.1 .
Cl1B C46 Cl2B 109.8 .
C46 Cl2A O1 87.3 .

loop_
_geom_bond_atom_site_label_1
_geom_bond_atom_site_label_2
_geom_bond_distance
_geom_bond_site_symmetry_2
Pt1 C15 1.988(15) .
Pt1 C21 2.007(16) .
Pt1 N1A 2.161(15) .
Pt1 N3 2.174(12) .
Pt1 N1B 2.199(15) .
Sn4 C39B 2.06(2) .
Sn4 C27 2.065(16) .
Sn4 C33 2.091(15) .
Sn4 C39A 2.09(2) .
Sn4 C45 2.190(16) .
N1A C5A 1.368(6) .
N1A C1A 1.368(6) .
C1A C2A 1.368(6) .
C1A H1AA 0.9300 .
C2A C3A 1.368(6) .
C2A H2AA 0.9300 .
C3A C4A 1.368(6) .
C3A H3AA 0.9300 .
C4A C5A 1.368(6) .
C4A C6A 1.430(18) .
C5A N2A 1.349(16) .
C6A C7A 1.34(2) .
C6A H6AA 0.9300 .
C7A N2A 1.409(19) .
C7A H7AA 0.9300 .
N2A C45 1.40(2) .
N1B C5B 1.372(6) .
N1B C1B 1.372(6) .
C1B C2B 1.372(6) .
C1B H1BA 0.9300 .
C2B C3B 1.372(6) .
C2B H2BA 0.9300 .
C3B C4B 1.372(6) .
C3B H3BA 0.9300 .
C4B C5B 1.372(6) .
C4B C6B 1.421(18) .
C5B N2B 1.352(16) .
C6B C7B 1.34(2) .
C6B H6BA 0.9300 .
C7B N2B 1.412(18) .
C7B H7BA 0.9300 .
N2B C45 1.41(2) .
N3 C8 1.366(6) .
N3 C12 1.366(6) .
C8 C9 1.366(6) .
C8 H8A 0.9300 .
C9 C10 1.366(6) .
C9 H9A 0.9300 .
C10 C11 1.366(6) .
C10 H10A 0.9300 .
C11 C12 1.366(6) .
C11 C13 1.430(16) .
C12 N4 1.357(13) .
C13 C14 1.340(18) .
C13 H13A 0.9300 .
C14 N4 1.402(17) .
C14 H14A 0.9300 .
N4 C45 1.43(2) .
C15 C16 1.367(9) .
C15 C20 1.367(9) .
C16 C17 1.367(9) .
C16 H16A 0.9300 .
C17 C18 1.367(9) .
C17 H17A 0.9300 .
C18 C19 1.367(9) .
C18 H18A 0.9300 .
C19 C20 1.367(9) .
C19 H19A 0.9300 .
C20 H20A 0.9300 .
C21 C26 1.385(9) .
C21 C22 1.385(9) .
C22 C23 1.385(9) .
C22 H22A 0.9300 .
C23 C24 1.385(9) .
C23 H23A 0.9300 .
C24 C25 1.385(9) .
C24 H24A 0.9300 .
C25 C26 1.385(9) .
C25 H25A 0.9300 .
C26 H26A 0.9300 .
C27 C32 1.409(6) .
C27 C28 1.409(6) .
C28 C29 1.409(6) .
C28 H28A 0.9300 .
C29 C30 1.409(6) .
C29 H29A 0.9300 .
C30 C31 1.409(6) .
C30 H30A 0.9300 .
C31 C32 1.408(6) .
C31 H31A 0.9300 .
C32 H32A 0.9300 .
C33 C34 1.415(6) .
C33 C38 1.415(6) .
C34 C35 1.414(6) .
C34 H34A 0.9300 .
C35 C36 1.414(6) .
C35 H35A 0.9300 .
C36 C37 1.415(6) .
C36 H36A 0.9300 .
C37 C38 1.415(6) .
C37 H37A 0.9300 .
C38 H38A 0.9300 .
C39A C40A 1.417(6) .
C39A C44A 1.417(6) .
C40A C41A 1.417(6) .
C41A C42A 1.417(6) .
C42A C43A 1.417(6) .
C43A C44A 1.417(6) .
C39B C40B 1.417(3) .
C39B C44B 1.417(4) .
C40B C41B 1.417(4) .
C41B C42B 1.417(4) .
C42B C43B 1.417(3) .
C43B C44B 1.417(4) .
C43B C44B 1.84(3) 2_656
C44B C43B 1.84(3) 2_656
C45 H45A 0.9986 .
C46 Cl1A 1.653(5) .
C46 Cl2A 1.655(4) .
C46 Cl1B 1.767(5) .
C46 Cl2B 1.799(4) .
Cl2A O1 2.024(5) .

loop_
_geom_torsion_atom_site_label_1
_geom_torsion_atom_site_label_2
_geom_torsion_atom_site_label_3
_geom_torsion_atom_site_label_4
_geom_torsion
_geom_torsion_site_symmetry_1
_geom_torsion_site_symmetry_4
C15 Pt1 N1A C5A 89(26) . .
C21 Pt1 N1A C5A 111.6(18) . .
N3 Pt1 N1A C5A -69.9(17) . .
N1B Pt1 N1A C5A -98(14) . .
C15 Pt1 N1A C1A -92(26) . .
C21 Pt1 N1A C1A -69.4(12) . .
N3 Pt1 N1A C1A 109.1(12) . .
N1B Pt1 N1A C1A 81(13) . .
C5A N1A C1A C2A 0.0 . .
Pt1 N1A C1A C2A -179(2) . .
N1A C1A C2A C3A 0.0 . .
C1A C2A C3A C4A 0.0 . .
C2A C3A C4A C5A 0.0 . .
C2A C3A C4A C6A 179(3) . .
C3A C4A C5A N2A -178(2) . .
C6A C4A C5A N2A 3(3) . .
C3A C4A C5A N1A 0.0 . .
C6A C4A C5A N1A -179.3(19) . .
C1A N1A C5A N2A 178(2) . .
Pt1 N1A C5A N2A -3(3) . .
C1A N1A C5A C4A 0.0 . .
Pt1 N1A C5A C4A 179(2) . .
C5A C4A C6A C7A -1(4) . .
C3A C4A C6A C7A 180(2) . .
C4A C6A C7A N2A -1(5) . .
C4A C5A N2A C7A -3(4) . .
N1A C5A N2A C7A 179(2) . .
C4A C5A N2A C45 -161(3) . .
N1A C5A N2A C45 22(5) . .
C6A C7A N2A C5A 2(5) . .
C6A C7A N2A C45 161(4) . .
C15 Pt1 N1B C5B -102(12) . .
C21 Pt1 N1B C5B 110.8(17) . .
N1A Pt1 N1B C5B 81(13) . .
N3 Pt1 N1B C5B -70.7(16) . .
C15 Pt1 N1B C1B 78(13) . .
C21 Pt1 N1B C1B -69.2(12) . .
N1A Pt1 N1B C1B -99(13) . .
N3 Pt1 N1B C1B 109.2(12) . .
C5B N1B C1B C2B 0.0 . .
Pt1 N1B C1B C2B -180(2) . .
N1B C1B C2B C3B 0.0 . .
C1B C2B C3B C4B 0.0 . .
C2B C3B C4B C5B 0.0 . .
C2B C3B C4B C6B -176(3) . .
C3B C4B C5B N2B -179(2) . .
C6B C4B C5B N2B -2(3) . .
C3B C4B C5B N1B 0.0 . .
C6B C4B C5B N1B 177(2) . .
C1B N1B C5B N2B 179(2) . .
Pt1 N1B C5B N2B -1(3) . .
C1B N1B C5B C4B 0.0 . .
Pt1 N1B C5B C4B 180(2) . .
C5B C4B C6B C7B 1(4) . .
C3B C4B C6B C7B 177(2) . .
C4B C6B C7B N2B 0(5) . .
C4B C5B N2B C7B 2(4) . .
N1B C5B N2B C7B -177(2) . .
C4B C5B N2B C45 -170(4) . .
N1B C5B N2B C45 11(5) . .
C6B C7B N2B C5B -1(5) . .
C6B C7B N2B C45 171(4) . .
C15 Pt1 N3 C8 70.8(8) . .
C21 Pt1 N3 C8 -10(24) . .
N1A Pt1 N3 C8 -110.0(11) . .
N1B Pt1 N3 C8 -106.7(11) . .
C15 Pt1 N3 C12 -112.6(9) . .
C21 Pt1 N3 C12 166(24) . .
N1A Pt1 N3 C12 66.5(12) . .
N1B Pt1 N3 C12 69.8(11) . .
C12 N3 C8 C9 0.0 . .
Pt1 N3 C8 C9 176.8(10) . .
N3 C8 C9 C10 0.0 . .
C8 C9 C10 C11 0.0 . .
C9 C10 C11 C12 0.0 . .
C9 C10 C11 C13 176.2(17) . .
C10 C11 C12 N4 178.4(13) . .
C13 C11 C12 N4 1.0(15) . .
C10 C11 C12 N3 0.0 . .
C13 C11 C12 N3 -177.4(12) . .
C8 N3 C12 N4 -178.2(14) . .
Pt1 N3 C12 N4 5.4(14) . .
C8 N3 C12 C11 0.0 . .
Pt1 N3 C12 C11 -176.3(11) . .
C12 C11 C13 C14 -2(2) . .
C10 C11 C13 C14 -178.2(13) . .
C11 C13 C14 N4 2(3) . .
C11 C12 N4 C14 -0.1(18) . .
N3 C12 N4 C14 178.2(12) . .
C11 C12 N4 C45 162.6(16) . .
N3 C12 N4 C45 -19(2) . .
C13 C14 N4 C12 -1(3) . .
C13 C14 N4 C45 -164(2) . .
C21 Pt1 C15 C16 99.0(10) . .
N1A Pt1 C15 C16 121(26) . .
N3 Pt1 C15 C16 -79.6(9) . .
N1B Pt1 C15 C16 -49(13) . .
C21 Pt1 C15 C20 -80.7(10) . .
N1A Pt1 C15 C20 -58(26) . .
N3 Pt1 C15 C20 100.8(9) . .
N1B Pt1 C15 C20 132(12) . .
C20 C15 C16 C17 0.0 . .
Pt1 C15 C16 C17 -179.6(11) . .
C15 C16 C17 C18 0.0 . .
C16 C17 C18 C19 0.0 . .
C17 C18 C19 C20 0.0 . .
C16 C15 C20 C19 0.0 . .
Pt1 C15 C20 C19 179.6(11) . .
C18 C19 C20 C15 0.0 . .
C15 Pt1 C21 C26 86.4(10) . .
N1A Pt1 C21 C26 -92.7(12) . .
N3 Pt1 C21 C26 167(24) . .
N1B Pt1 C21 C26 -96.2(12) . .
C15 Pt1 C21 C22 -97.0(10) . .
N1A Pt1 C21 C22 83.9(12) . .
N3 Pt1 C21 C22 -16(24) . .
N1B Pt1 C21 C22 80.4(12) . .
C26 C21 C22 C23 0.0 . .
Pt1 C21 C22 C23 -176.6(11) . .
C21 C22 C23 C24 0.0 . .
C22 C23 C24 C25 0.0 . .
C23 C24 C25 C26 0.0 . .
C22 C21 C26 C25 0.0 . .
Pt1 C21 C26 C25 176.6(11) . .
C24 C25 C26 C21 0.0 . .
C39B Sn4 C27 C32 -20.0(12) . .
C33 Sn4 C27 C32 -138.8(11) . .
C39A Sn4 C27 C32 -20.3(14) . .
C45 Sn4 C27 C32 102.0(12) . .
C39B Sn4 C27 C28 155.4(11) . .
C33 Sn4 C27 C28 36.6(13) . .
C39A Sn4 C27 C28 155.1(14) . .
C45 Sn4 C27 C28 -82.6(13) . .
C32 C27 C28 C29 0.0 . .
Sn4 C27 C28 C29 -175.2(12) . .
C27 C28 C29 C30 0.0 . .
C28 C29 C30 C31 0.0 . .
C29 C30 C31 C32 0.0 . .
C30 C31 C32 C27 0.0 . .
C28 C27 C32 C31 0.0 . .
Sn4 C27 C32 C31 175.7(11) . .
C39B Sn4 C33 C34 97.8(10) . .
C27 Sn4 C33 C34 -137.8(11) . .
C39A Sn4 C33 C34 106.0(14) . .
C45 Sn4 C33 C34 -11.1(11) . .
C39B Sn4 C33 C38 -78.9(9) . .
C27 Sn4 C33 C38 45.5(11) . .
C39A Sn4 C33 C38 -70.7(13) . .
C45 Sn4 C33 C38 172.2(8) . .
C38 C33 C34 C35 0.0 . .
Sn4 C33 C34 C35 -176.6(11) . .
C33 C34 C35 C36 0.0 . .
C34 C35 C36 C37 0.0 . .
C35 C36 C37 C38 0.0 . .
C34 C33 C38 C37 0.0 . .
Sn4 C33 C38 C37 176.8(11) . .
C36 C37 C38 C33 0.0 . .
C39B Sn4 C39A C40A -51(7) . .
C27 Sn4 C39A C40A 127.4(14) . .
C33 Sn4 C39A C40A -118.0(14) . .
C45 Sn4 C39A C40A -1.3(16) . .
C39B Sn4 C39A C44A 139(8) . .
C27 Sn4 C39A C44A -42.6(18) . .
C33 Sn4 C39A C44A 72.0(16) . .
C45 Sn4 C39A C44A -171.3(14) . .
C44A C39A C40A C41A 0.0 . .
Sn4 C39A C40A C41A -170(2) . .
C39A C40A C41A C42A 0.0 . .
C40A C41A C42A C43A 0.0 . .
C41A C42A C43A C44A 0.0 . .
C42A C43A C44A C39A 0.0 . .
C40A C39A C44A C43A 0.0 . .
Sn4 C39A C44A C43A 170(2) . .
C27 Sn4 C39B C40B 60.7(7) . .
C33 Sn4 C39B C40B 178.1(6) . .
C39A Sn4 C39B C40B 63(7) . .
C45 Sn4 C39B C40B -69.6(6) . .
C27 Sn4 C39B C44B -111.0(7) . .
C33 Sn4 C39B C44B 6.4(8) . .
C39A Sn4 C39B C44B -109(7) . .
C45 Sn4 C39B C44B 118.7(5) . .
C44B C39B C40B C41B 0.0 . .
Sn4 C39B C40B C41B -172.0(5) . .
C39B C40B C41B C42B 0.0 . .
C40B C41B C42B C43B 0.0 . .
C41B C42B C43B C44B 0.0 . .
C41B C42B C43B C44B -129.7(15) . 2_656
C42B C43B C44B C39B 0.0 . .
C44B C43B C44B C39B 146.4(12) 2_656 .
C42B C43B C44B C43B -146.4(9) . 2_656
C44B C43B C44B C43B 0.0(4) 2_656 2_656
C40B C39B C44B C43B 0.0 . .
Sn4 C39B C44B C43B 171.3(5) . .
C40B C39B C44B C43B 124.1(14) . 2_656
Sn4 C39B C44B C43B -64.6(16) . 2_656
C12 N4 C45 N2A -76(3) . .
C14 N4 C45 N2A 83(3) . .
C12 N4 C45 N2B -76(3) . .
C14 N4 C45 N2B 83(3) . .
C12 N4 C45 Sn4 153.4(14) . .
C14 N4 C45 Sn4 -48(2) . .
C5A N2A C45 N4 72(4) . .
C7A N2A C45 N4 -81(4) . .
C5A N2A C45 N2B 72(11) . .
C7A N2A C45 N2B -80(12) . .
C5A N2A C45 Sn4 -155(3) . .
C7A N2A C45 Sn4 53(4) . .
C5B N2B C45 N4 81(4) . .
C7B N2B C45 N4 -89(4) . .
C5B N2B C45 N2A -99(12) . .
C7B N2B C45 N2A 91(12) . .
C5B N2B C45 Sn4 -150(3) . .
C7B N2B C45 Sn4 40(5) . .
C39B Sn4 C45 N4 -163.9(9) . .
C27 Sn4 C45 N4 67.3(17) . .
C33 Sn4 C45 N4 -51.1(13) . .
C39A Sn4 C45 N4 -170.4(14) . .
C39B Sn4 C45 N2A 59(2) . .
C27 Sn4 C45 N2A -70(2) . .
C33 Sn4 C45 N2A 172(2) . .
C39A Sn4 C45 N2A 52(2) . .
C39B Sn4 C45 N2B 70(2) . .
C27 Sn4 C45 N2B -59(2) . .
C33 Sn4 C45 N2B -178(2) . .
C39A Sn4 C45 N2B 63(2) . .
Cl1A C46 Cl2A O1 107.1 . .
Cl1B C46 Cl2A O1 87.2 . .
Cl2B C46 Cl2A O1 -112.3 . .
